data_4332642
loop_
_publ_author_name
'Maheshwari, Vidhi'
'Bhattacharyya, Debadeep'
'Fronczek, Frank R.'
'Marzilli, Patricia A.'
'Marzilli, Luigi G.'

_publ_section_title
;
 Chemistry of HIV-1 Virucidal Pt Complexes Having Neglected Bidentate
 sp2N-Donor Carrier Ligands with Linked Triazine and Pyridine Rings.
 Synthesis, NMR Spectral Features, Structure, and Reaction with Guanosine
;
_journal_issue 18
_journal_name_full 'Inorganic Chemistry'
_journal_page_first 7182
_journal_page_last 7190
_journal_paper_doi 10.1021/ic060605h
_journal_volume 45
_journal_year 2006
_chemical_compound_source 'local laboratory'
_chemical_formula_moiety 'C40 H28 N8 Pt, 2(B F4), 0.59(H2 O)'
_chemical_formula_sum 'C40 H29.17 B2 F8 N8 O0.59 Pt'
_chemical_formula_weight 1000.00
_chemical_name_systematic
; 
 ? 
;
_space_group_IT_number 15
_symmetry_cell_setting monoclinic
_symmetry_space_group_name_Hall '-C 2yc'
_symmetry_space_group_name_H-M 'C 1 2/c 1'
_atom_sites_solution_hydrogens geom
_atom_sites_solution_primary direct
_atom_sites_solution_secondary difmap
_audit_creation_method SHELXL-97
_cell_angle_alpha 90
_cell_angle_beta 99.270(7)
_cell_angle_gamma 90
_cell_formula_units_Z 4
_cell_length_a 35.253(5)
_cell_length_b 7.8417(15)
_cell_length_c 13.811(3)
_cell_measurement_reflns_used 4107
_cell_measurement_temperature 110
_cell_measurement_theta_max 28.3
_cell_measurement_theta_min 2.5
_cell_volume 3768.1(12)
_computing_cell_refinement 'HKL Scalepack (Otwinowski & Minor, 1997)'
_computing_data_collection 'COLLECT (Nonius, 2000)'
_computing_data_reduction 'HKL Denzo and Scalepack (Otwinowski & Minor, 1997)'
_computing_molecular_graphics 'ORTEP-3 for Windows (Farrugia, 1997)'
_computing_publication_material 'SHELXL-97 (Sheldrick, 1997)'
_computing_structure_refinement 'SHELXL-97 (Sheldrick, 1997)'
_computing_structure_solution 'SIR97 (Altomare  et al., 1999)'
_diffrn_ambient_temperature 110
_diffrn_measured_fraction_theta_full 0.986
_diffrn_measured_fraction_theta_max 0.986
_diffrn_measurement_device 'KappaCCD (with Oxford Cryostream)'
_diffrn_measurement_method ' \w scans with \k offsets'
_diffrn_radiation_monochromator graphite
_diffrn_radiation_source 'fine-focus sealed tube'
_diffrn_radiation_type MoK\a
_diffrn_radiation_wavelength 0.71073
_diffrn_reflns_av_R_equivalents 0.037
_diffrn_reflns_av_sigmaI/netI 0.0664
_diffrn_reflns_limit_h_max 46
_diffrn_reflns_limit_h_min -45
_diffrn_reflns_limit_k_max 10
_diffrn_reflns_limit_k_min -8
_diffrn_reflns_limit_l_max 18
_diffrn_reflns_limit_l_min -18
_diffrn_reflns_number 13733
_diffrn_reflns_theta_full 28.3
_diffrn_reflns_theta_max 28.3
_diffrn_reflns_theta_min 2.9
_diffrn_standards_decay_% <2
_diffrn_standards_number 0
_exptl_absorpt_coefficient_mu 3.809
_exptl_absorpt_correction_T_max 0.927
_exptl_absorpt_correction_T_min 0.759
_exptl_absorpt_correction_type multi-scan
_exptl_absorpt_process_details 'Denzo and Scalepack (Otwinowski & Minor, 1997)'
_exptl_crystal_colour yellow
_exptl_crystal_density_diffrn 1.763
_exptl_crystal_density_method 'not measured'
_exptl_crystal_description 'square plate'
_exptl_crystal_F_000 1960
_exptl_crystal_size_max 0.15
_exptl_crystal_size_mid 0.15
_exptl_crystal_size_min 0.02
_refine_diff_density_max 1.17
_refine_diff_density_min -1.37
_refine_diff_density_rms 0.136
_refine_ls_extinction_coef 0.00025(4)
_refine_ls_extinction_expression Fc^*^=kFc[1+0.001xFc^2^\l^3^/sin(2\q)]^-1/4^
_refine_ls_extinction_method SHELXL
_refine_ls_goodness_of_fit_ref 1.048
_refine_ls_hydrogen_treatment constr
_refine_ls_matrix_type full
_refine_ls_number_parameters 275
_refine_ls_number_reflns 4639
_refine_ls_number_restraints 0
_refine_ls_restrained_S_all 1.048
_refine_ls_R_factor_all 0.068
_refine_ls_R_factor_gt 0.033
_refine_ls_shift/su_max 0.000
_refine_ls_shift/su_mean 0.000
_refine_ls_structure_factor_coef Fsqd
_refine_ls_weighting_details 'calc w=1/[\s^2^(Fo^2^)+(0.0102P)^2^+8.0900P] where P=(Fo^2^+2Fc^2^)/3'
_refine_ls_weighting_scheme calc
_refine_ls_wR_factor_gt 0.058
_refine_ls_wR_factor_ref 0.065
_reflns_number_gt 3179
_reflns_number_total 4639
_reflns_threshold_expression I>2\s(I)
_cod_data_source_file ic060605hsup1.cif
_cod_data_source_block '[(pyPh2t)2Pt](BF4)2'
_cod_depositor_comments
;
The following automatic conversions were performed:

'_symmetry_cell_setting' value 'Monoclinic' changed to 'monoclinic'
according to /home/saulius/struct/CIF-dictionaries/cif_core.dic
dictionary named 'cif_core.dic' version 2.4.2 from 2011-04-26.

Automatic conversion script
Id: cif_fix_values 1891 2012-01-12 08:04:46Z andrius 
;
_cod_original_sg_symbol_H-M 'C 2/c         '
_cod_database_code 4332642

loop_
_symmetry_equiv_pos_as_xyz
'x, y, z'
'-x, y, -z+1/2'
'x+1/2, y+1/2, z'
'-x+1/2, y+1/2, -z+1/2'
'-x, -y, -z'
'x, -y, z-1/2'
'-x+1/2, -y+1/2, -z'
'x+1/2, -y+1/2, z-1/2'

loop_
_atom_site_label
_atom_site_type_symbol
_atom_site_fract_x
_atom_site_fract_y
_atom_site_fract_z
_atom_site_U_iso_or_equiv
_atom_site_adp_type
_atom_site_occupancy
_atom_site_symmetry_multiplicity
_atom_site_calc_flag
_atom_site_refinement_flags
Pt1 Pt 0.5000 0.5000 0.5000 0.01425(7) Uani 1 2 d S
N1 N 0.55764(8) 0.5144(4) 0.53836(19) 0.0146(6) Uani 1 1 d .
N2 N 0.57811(9) 0.6499(4) 0.5186(2) 0.0164(7) Uani 1 1 d .
N3 N 0.61305(9) 0.3691(4) 0.6139(2) 0.0176(7) Uani 1 1 d .
N4 N 0.51185(10) 0.2726(4) 0.5718(2) 0.0159(7) Uani 1 1 d .
C1 C 0.61575(11) 0.6461(5) 0.5452(3) 0.0167(8) Uani 1 1 d .
C2 C 0.63424(10) 0.5009(6) 0.5941(2) 0.0170(7) Uani 1 1 d .
C3 C 0.57534(11) 0.3807(5) 0.5842(3) 0.0153(8) Uani 1 1 d .
C4 C 0.54983(12) 0.2401(5) 0.6008(3) 0.0183(9) Uani 1 1 d .
C5 C 0.56304(12) 0.0864(5) 0.6417(3) 0.0214(9) Uani 1 1 d .
H5 H 0.5898 0.0669 0.6601 0.026 Uiso 1 1 calc R
C6 C 0.53689(12) -0.0388(4) 0.6555(3) 0.0206(10) Uani 1 1 d .
H6 H 0.5453 -0.1465 0.6823 0.025 Uiso 1 1 calc R
C7 C 0.49817(11) -0.0033(6) 0.6292(2) 0.0224(8) Uani 1 1 d .
H7 H 0.4795 -0.0857 0.6399 0.027 Uiso 1 1 calc R
C8 C 0.48665(12) 0.1517(5) 0.5875(3) 0.0171(8) Uani 1 1 d .
H8 H 0.4600 0.1736 0.5692 0.021 Uiso 1 1 calc R
C9 C 0.67627(10) 0.4880(5) 0.6246(3) 0.0190(8) Uani 1 1 d .
C10 C 0.69067(13) 0.4276(5) 0.7183(3) 0.0265(10) Uani 1 1 d .
H10 H 0.6736 0.3981 0.7623 0.032 Uiso 1 1 calc R
C11 C 0.73021(13) 0.4108(6) 0.7470(3) 0.0324(11) Uani 1 1 d .
H11 H 0.7403 0.3726 0.8114 0.039 Uiso 1 1 calc R
C12 C 0.75486(13) 0.4500(6) 0.6814(3) 0.0349(12) Uani 1 1 d .
H12 H 0.7818 0.4362 0.7006 0.042 Uiso 1 1 calc R
C13 C 0.74061(11) 0.5087(6) 0.5886(3) 0.0307(9) Uani 1 1 d .
H13 H 0.7577 0.5361 0.5443 0.037 Uiso 1 1 calc R
C14 C 0.70168(12) 0.5275(5) 0.5601(3) 0.0233(10) Uani 1 1 d .
H14 H 0.6920 0.5678 0.4960 0.028 Uiso 1 1 calc R
C15 C 0.63557(11) 0.8030(5) 0.5205(3) 0.0195(9) Uani 1 1 d .
C16 C 0.66095(12) 0.8891(5) 0.5917(3) 0.0245(10) Uani 1 1 d .
H16 H 0.6670 0.8449 0.6564 0.029 Uiso 1 1 calc R
C17 C 0.67732(13) 1.0408(5) 0.5666(3) 0.0277(11) Uani 1 1 d .
H17 H 0.6945 1.1009 0.6148 0.033 Uiso 1 1 calc R
C18 C 0.66895(12) 1.1050(5) 0.4727(3) 0.0286(10) Uani 1 1 d .
H18 H 0.6802 1.2091 0.4566 0.034 Uiso 1 1 calc R
C19 C 0.64409(12) 1.0178(6) 0.4021(3) 0.0290(10) Uani 1 1 d .
H19 H 0.6385 1.0615 0.3372 0.035 Uiso 1 1 calc R
C20 C 0.62736(13) 0.8672(5) 0.4255(3) 0.0243(10) Uani 1 1 d .
H20 H 0.6103 0.8076 0.3769 0.029 Uiso 1 1 calc R
B1 B 0.59378(16) 1.4000(6) 0.3209(3) 0.0254(11) Uani 1 1 d .
F1 F 0.60074(8) 1.3074(3) 0.23994(16) 0.0321(6) Uani 1 1 d .
F2 F 0.57508(8) 1.2938(3) 0.38067(18) 0.0361(7) Uani 1 1 d .
F3 F 0.57028(8) 1.5397(3) 0.29131(18) 0.0362(7) Uani 1 1 d .
F4 F 0.62816(8) 1.4560(3) 0.37418(17) 0.0342(7) Uani 1 1 d .
O1W O 0.5000 0.6300(10) 0.7500 0.044(3) Uani 0.588(14) 2 d SP

loop_
_atom_site_aniso_label
_atom_site_aniso_U_11
_atom_site_aniso_U_22
_atom_site_aniso_U_33
_atom_site_aniso_U_23
_atom_site_aniso_U_13
_atom_site_aniso_U_12
Pt1 0.01259(11) 0.01696(10) 0.01269(10) 0.00086(12) 0.00050(6) 0.00159(13)
N1 0.0120(14) 0.0203(16) 0.0115(13) -0.0012(16) 0.0018(11) 0.0019(17)
N2 0.0122(18) 0.0190(17) 0.0180(18) -0.0018(13) 0.0021(13) -0.0014(14)
N3 0.0153(19) 0.0218(17) 0.0153(17) -0.0024(14) 0.0016(14) 0.0022(14)
N4 0.0202(19) 0.0153(16) 0.0114(16) 0.0045(13) -0.0001(13) 0.0035(14)
C1 0.015(2) 0.021(2) 0.014(2) -0.0063(16) 0.0009(16) -0.0007(16)
C2 0.0150(17) 0.0217(17) 0.0143(16) -0.009(2) 0.0021(13) -0.002(3)
C3 0.010(2) 0.0204(19) 0.014(2) -0.0013(16) 0.0000(15) 0.0013(16)
C4 0.019(2) 0.020(2) 0.014(2) -0.0005(16) -0.0020(16) 0.0030(17)
C5 0.020(2) 0.024(2) 0.019(2) -0.0034(17) 0.0022(17) 0.0029(18)
C6 0.025(2) 0.018(2) 0.019(2) 0.0038(15) 0.0045(17) 0.0043(15)
C7 0.024(2) 0.0273(19) 0.0166(17) 0.003(2) 0.0045(14) 0.000(3)
C8 0.017(2) 0.0171(19) 0.017(2) 0.0000(16) 0.0026(16) 0.0000(16)
C9 0.0147(18) 0.0184(19) 0.0226(18) -0.005(2) -0.0010(14) 0.000(2)
C10 0.024(2) 0.026(2) 0.027(2) 0.0006(18) -0.0033(19) 0.0008(19)
C11 0.024(3) 0.033(3) 0.033(3) -0.002(2) -0.014(2) 0.006(2)
C12 0.012(2) 0.045(3) 0.044(3) -0.003(2) -0.005(2) 0.0049(18)
C13 0.017(2) 0.036(2) 0.039(2) -0.002(3) 0.0053(17) 0.003(3)
C14 0.017(2) 0.028(3) 0.025(2) -0.0017(18) 0.0027(16) 0.0053(18)
C15 0.013(2) 0.020(2) 0.026(2) -0.0011(17) 0.0030(17) 0.0026(16)
C16 0.019(2) 0.024(2) 0.029(2) -0.0042(18) 0.0014(19) 0.0044(18)
C17 0.017(2) 0.025(3) 0.040(3) -0.0119(18) 0.0015(19) -0.0030(16)
C18 0.020(2) 0.020(2) 0.047(3) -0.005(2) 0.010(2) -0.0002(18)
C19 0.027(2) 0.028(2) 0.033(2) 0.005(2) 0.0071(17) 0.003(2)
C20 0.023(2) 0.025(2) 0.023(2) 0.0004(18) 0.0011(18) 0.0022(19)
B1 0.032(3) 0.029(3) 0.016(2) 0.000(2) 0.008(2) -0.005(2)
F1 0.0473(18) 0.0330(14) 0.0175(13) -0.0043(11) 0.0100(12) -0.0115(12)
F2 0.0506(19) 0.0318(14) 0.0301(14) 0.0010(11) 0.0196(13) -0.0014(13)
F3 0.0401(16) 0.0324(17) 0.0354(14) 0.0086(11) 0.0046(12) 0.0024(11)
F4 0.0381(16) 0.0348(16) 0.0272(13) -0.0063(10) -0.0019(11) -0.0011(11)
O1W 0.035(6) 0.043(5) 0.052(6) 0.000 0.004(4) 0.000

loop_
_atom_type_symbol
_atom_type_description
_atom_type_scat_dispersion_real
_atom_type_scat_dispersion_imag
_atom_type_scat_source
C C 0.0033 0.0016 'International Tables Vol C Tables 4.2.6.8 and 6.1.1.4'
H H 0.0000 0.0000 'International Tables Vol C Tables 4.2.6.8 and 6.1.1.4'
B B 0.0013 0.0007 'International Tables Vol C Tables 4.2.6.8 and 6.1.1.4'
F F 0.0171 0.0103 'International Tables Vol C Tables 4.2.6.8 and 6.1.1.4'
N N 0.0061 0.0033 'International Tables Vol C Tables 4.2.6.8 and 6.1.1.4'
O O 0.0106 0.0060 'International Tables Vol C Tables 4.2.6.8 and 6.1.1.4'
Pt Pt -1.7033 8.3905 'International Tables Vol C Tables 4.2.6.8 and 6.1.1.4'

loop_
_geom_angle_atom_site_label_1
_geom_angle_atom_site_label_2
_geom_angle_atom_site_label_3
_geom_angle
_geom_angle_site_symmetry_1
_geom_angle_site_symmetry_3
N1 Pt1 N1 180.0 5_666 .
N1 Pt1 N4 78.68(13) 5_666 5_666
N1 Pt1 N4 101.32(13) . 5_666
N1 Pt1 N4 101.32(13) 5_666 .
N1 Pt1 N4 78.68(13) . .
N4 Pt1 N4 180.0 5_666 .
C3 N1 N2 119.8(3) . .
C3 N1 Pt1 117.2(3) . .
N2 N1 Pt1 123.0(2) . .
C1 N2 N1 118.5(3) . .
C2 N3 C3 116.8(3) . .
C8 N4 C4 117.8(3) . .
C8 N4 Pt1 127.2(3) . .
C4 N4 Pt1 114.9(3) . .
N2 C1 C2 120.8(3) . .
N2 C1 C15 114.1(3) . .
C2 C1 C15 125.1(3) . .
N3 C2 C1 119.3(3) . .
N3 C2 C9 117.3(4) . .
C1 C2 C9 123.4(4) . .
N1 C3 N3 124.8(3) . .
N1 C3 C4 114.6(3) . .
N3 C3 C4 120.6(3) . .
N4 C4 C5 122.4(4) . .
N4 C4 C3 114.4(3) . .
C5 C4 C3 123.1(4) . .
C4 C5 C6 119.3(4) . .
C4 C5 H5 120.4 . .
C6 C5 H5 120.4 . .
C5 C6 C7 118.2(4) . .
C5 C6 H6 120.9 . .
C7 C6 H6 120.9 . .
C8 C7 C6 120.0(4) . .
C8 C7 H7 120.0 . .
C6 C7 H7 120.0 . .
N4 C8 C7 122.2(4) . .
N4 C8 H8 118.9 . .
C7 C8 H8 118.9 . .
C10 C9 C14 119.5(4) . .
C10 C9 C2 119.1(4) . .
C14 C9 C2 121.4(3) . .
C11 C10 C9 119.6(4) . .
C11 C10 H10 120.2 . .
C9 C10 H10 120.2 . .
C12 C11 C10 119.7(4) . .
C12 C11 H11 120.1 . .
C10 C11 H11 120.1 . .
C13 C12 C11 120.6(4) . .
C13 C12 H12 119.7 . .
C11 C12 H12 119.7 . .
C14 C13 C12 120.0(4) . .
C14 C13 H13 120.0 . .
C12 C13 H13 120.0 . .
C13 C14 C9 120.5(4) . .
C13 C14 H14 119.7 . .
C9 C14 H14 119.7 . .
C20 C15 C16 120.2(4) . .
C20 C15 C1 118.9(4) . .
C16 C15 C1 120.9(4) . .
C17 C16 C15 118.9(4) . .
C17 C16 H16 120.5 . .
C15 C16 H16 120.5 . .
C18 C17 C16 120.9(4) . .
C18 C17 H17 119.6 . .
C16 C17 H17 119.6 . .
C17 C18 C19 119.9(4) . .
C17 C18 H18 120.1 . .
C19 C18 H18 120.1 . .
C20 C19 C18 120.2(4) . .
C20 C19 H19 119.9 . .
C18 C19 H19 119.9 . .
C19 C20 C15 119.9(4) . .
C19 C20 H20 120.0 . .
C15 C20 H20 120.0 . .
F4 B1 F1 109.9(4) . .
F4 B1 F3 109.6(4) . .
F1 B1 F3 110.4(4) . .
F4 B1 F2 109.2(4) . .
F1 B1 F2 108.8(4) . .
F3 B1 F2 108.9(4) . .

loop_
_geom_bond_atom_site_label_1
_geom_bond_atom_site_label_2
_geom_bond_distance
_geom_bond_site_symmetry_2
Pt1 N1 2.019(3) 5_666
Pt1 N1 2.019(3) .
Pt1 N4 2.050(3) 5_666
Pt1 N4 2.050(3) .
N1 C3 1.328(5) .
N1 N2 1.337(4) .
N2 C1 1.319(5) .
N3 C2 1.329(5) .
N3 C3 1.330(5) .
N4 C8 1.341(5) .
N4 C4 1.358(5) .
C1 C2 1.427(5) .
C1 C15 1.482(5) .
C2 C9 1.477(5) .
C3 C4 1.464(5) .
C4 C5 1.380(5) .
C5 C6 1.381(6) .
C5 H5 0.9500 .
C6 C7 1.383(5) .
C6 H6 0.9500 .
C7 C8 1.378(5) .
C7 H7 0.9500 .
C8 H8 0.9500 .
C9 C10 1.395(5) .
C9 C14 1.396(6) .
C10 C11 1.393(6) .
C10 H10 0.9500 .
C11 C12 1.388(7) .
C11 H11 0.9500 .
C12 C13 1.378(6) .
C12 H12 0.9500 .
C13 C14 1.373(6) .
C13 H13 0.9500 .
C14 H14 0.9500 .
C15 C20 1.391(5) .
C15 C16 1.393(5) .
C16 C17 1.390(6) .
C16 H16 0.9500 .
C17 C18 1.378(6) .
C17 H17 0.9500 .
C18 C19 1.383(6) .
C18 H18 0.9500 .
C19 C20 1.381(6) .
C19 H19 0.9500 .
C20 H20 0.9500 .
B1 F4 1.384(6) .
B1 F1 1.388(5) .
B1 F3 1.394(6) .
B1 F2 1.409(5) .

loop_
_geom_torsion_atom_site_label_1
_geom_torsion_atom_site_label_2
_geom_torsion_atom_site_label_3
_geom_torsion_atom_site_label_4
_geom_torsion
_geom_torsion_site_symmetry_1
N1 Pt1 N1 C3 30(23) 5_666
N4 Pt1 N1 C3 -177.5(3) 5_666
N4 Pt1 N1 C3 2.5(3) .
N1 Pt1 N1 N2 -151(23) 5_666
N4 Pt1 N1 N2 1.7(3) 5_666
N4 Pt1 N1 N2 -178.3(3) .
C3 N1 N2 C1 0.3(5) .
Pt1 N1 N2 C1 -178.9(3) .
N1 Pt1 N4 C8 -0.5(3) 5_666
N1 Pt1 N4 C8 179.5(3) .
N4 Pt1 N4 C8 7.2(12) 5_666
N1 Pt1 N4 C4 175.5(3) 5_666
N1 Pt1 N4 C4 -4.5(3) .
N4 Pt1 N4 C4 -176.9(9) 5_666
N1 N2 C1 C2 -0.1(5) .
N1 N2 C1 C15 -179.5(3) .
C3 N3 C2 C1 1.4(5) .
C3 N3 C2 C9 -178.6(3) .
N2 C1 C2 N3 -0.8(5) .
C15 C1 C2 N3 178.6(3) .
N2 C1 C2 C9 179.2(3) .
C15 C1 C2 C9 -1.4(6) .
N2 N1 C3 N3 0.4(5) .
Pt1 N1 C3 N3 179.6(3) .
N2 N1 C3 C4 -179.5(3) .
Pt1 N1 C3 C4 -0.3(4) .
C2 N3 C3 N1 -1.3(5) .
C2 N3 C3 C4 178.6(3) .
C8 N4 C4 C5 2.6(6) .
Pt1 N4 C4 C5 -173.7(3) .
C8 N4 C4 C3 -177.9(3) .
Pt1 N4 C4 C3 5.7(4) .
N1 C3 C4 N4 -3.6(5) .
N3 C3 C4 N4 176.5(3) .
N1 C3 C4 C5 175.8(3) .
N3 C3 C4 C5 -4.1(6) .
N4 C4 C5 C6 -1.2(6) .
C3 C4 C5 C6 179.4(3) .
C4 C5 C6 C7 -1.2(6) .
C5 C6 C7 C8 2.1(5) .
C4 N4 C8 C7 -1.7(5) .
Pt1 N4 C8 C7 174.2(3) .
C6 C7 C8 N4 -0.7(6) .
N3 C2 C9 C10 -45.3(5) .
C1 C2 C9 C10 134.7(4) .
N3 C2 C9 C14 131.7(4) .
C1 C2 C9 C14 -48.3(6) .
C14 C9 C10 C11 1.3(6) .
C2 C9 C10 C11 178.4(4) .
C9 C10 C11 C12 -1.7(7) .
C10 C11 C12 C13 1.3(7) .
C11 C12 C13 C14 -0.5(7) .
C12 C13 C14 C9 0.1(7) .
C10 C9 C14 C13 -0.5(6) .
C2 C9 C14 C13 -177.5(4) .
N2 C1 C15 C20 -49.9(5) .
C2 C1 C15 C20 130.7(4) .
N2 C1 C15 C16 127.7(4) .
C2 C1 C15 C16 -51.7(6) .
C20 C15 C16 C17 1.0(6) .
C1 C15 C16 C17 -176.6(4) .
C15 C16 C17 C18 -0.5(6) .
C16 C17 C18 C19 -0.3(7) .
C17 C18 C19 C20 0.6(7) .
C18 C19 C20 C15 -0.1(6) .
C16 C15 C20 C19 -0.7(6) .
C1 C15 C20 C19 176.9(4) .
